data_2023398
loop_
_publ_author_name
'Nuss, J\"urgen'
'M\"uhle, Claus'
'Hayama, Kyouhei'
'Abdolazimi, Vahideh'
'Takagi, Hidenori'

_publ_section_title
;
 Tilting structures ininverseperovskites,M3TtO (M= Ca, Sr, Ba, Eu;Tt= Si,
 Ge, Sn, Pb)
;
_journal_issue 3
_journal_name_full 'Acta Crystallographica Section B Structural Science, Crystal Engineering and Materials'
_journal_page_first 300
_journal_page_last 312
_journal_paper_doi 10.1107/S2052520615006150
_journal_volume 71
_journal_year 2015
_chemical_formula_moiety 'Ca3 Si O'
_chemical_formula_sum 'Ca3 O Si'
_chemical_formula_weight 164.3
_space_group_IT_number 74
_space_group_name_Hall '-I 2c 2c'
_space_group_name_H-M_alt 'I b m m'
_symmetry_cell_setting orthorhombic
_symmetry_space_group_name_Hall '-I 2c 2c'
_symmetry_space_group_name_H-M 'I b m m'
_cell_angle_alpha 90
_cell_angle_beta 90
_cell_angle_gamma 90
_cell_formula_units_Z 4
_cell_length_a 6.6679(16)
_cell_length_b 6.6679(16)
_cell_length_c 9.430(2)
_cell_measurement_reflns_used 502
_cell_measurement_temperature 295
_cell_measurement_theta_max 34.34
_cell_measurement_theta_min 4.32
_cell_volume 419.27(17)
_computing_cell_refinement 'Bruker Suite (Bruker AXS, 2013)'
_computing_data_collection 'Bruker Suite (Bruker AXS, 2013)'
_computing_data_reduction 'Bruker Suite (Bruker AXS, 2013)'
_computing_structure_refinement 'JANA2006 (Petricek, 2006)'
_diffrn_ambient_temperature 295
_diffrn_measured_fraction_theta_full 0.98
_diffrn_measured_fraction_theta_max 0.94
_diffrn_measurement_device 'three-cycle diffractometer'
_diffrn_measurement_device_type 'SMART APEX I, Bruker AXS'
_diffrn_measurement_method \wscan
_diffrn_radiation_monochromator graphite
_diffrn_radiation_type 'Mo K\a'
_diffrn_radiation_wavelength 0.71073
_diffrn_reflns_av_R_equivalents 0.0405
_diffrn_reflns_limit_h_max 10
_diffrn_reflns_limit_h_min -10
_diffrn_reflns_limit_k_max 10
_diffrn_reflns_limit_k_min -10
_diffrn_reflns_limit_l_max 14
_diffrn_reflns_limit_l_min -15
_diffrn_reflns_number 2722
_diffrn_reflns_theta_full 34.6
_diffrn_reflns_theta_max 35.38
_diffrn_reflns_theta_min 3.74
_exptl_absorpt_coefficient_mu 4.019
_exptl_absorpt_correction_T_max 0.273
_exptl_absorpt_correction_T_min 0.143
_exptl_absorpt_correction_type multi-scan
_exptl_absorpt_process_details
;
Sheldrick, G. M. (2012) SADABS - Bruker AXS area detector scaling and
absorption, version 2012/1, University of G\"ottingen. Germany.
;
_exptl_crystal_colour grey
_exptl_crystal_density_diffrn 2.6033
_exptl_crystal_description block
_exptl_crystal_F_000 328
_exptl_crystal_size_max 0.020
_exptl_crystal_size_mid 0.020
_exptl_crystal_size_min 0.010
_refine_diff_density_max 0.97
_refine_diff_density_min -1.19
_refine_ls_extinction_coef 109E2(5)
_refine_ls_extinction_method 'B-C type 2 (Becker & Coppens, 1974)'
_refine_ls_goodness_of_fit_ref 1.40
_refine_ls_number_constraints 0
_refine_ls_number_parameters 19
_refine_ls_number_reflns 1444
_refine_ls_number_restraints 0
_refine_ls_R_factor_all 0.1265
_refine_ls_R_factor_gt 0.0895
_refine_ls_shift/su_max 0.0006
_refine_ls_shift/su_mean 0.0002
_refine_ls_structure_factor_coef F
_refine_ls_weighting_details w=1/(\s^2^(F)+0.0001F^2^)
_refine_ls_weighting_scheme sigma
_refine_ls_wR_factor_gt 0.0776
_refine_ls_wR_factor_ref 0.0866
_reflns_number_gt 991
_reflns_number_total 1444
_reflns_threshold_expression I>2\s(I)
_cod_data_source_file dk5032sup1.cif
_cod_data_source_block Ca3SiO_295K
_cod_original_cell_volume 419.26(17)
_cod_original_sg_symbol_Hall '-I -2xc;-2y;-2zc'
_cod_original_formula_sum 'Ca3 O1 Si1'
_cod_database_code 2023398

loop_
_space_group_symop_id
_space_group_symop_operation_xyz
1 x,y,z
2 -x,-y,z+1/2
3 -x,y,-z
4 x,-y,-z+1/2
5 -x,-y,-z
6 x,y,-z+1/2
7 x,-y,z
8 -x,y,z+1/2
9 x+1/2,y+1/2,z+1/2
10 -x+1/2,-y+1/2,z
11 -x+1/2,y+1/2,-z+1/2
12 x+1/2,-y+1/2,-z
13 -x+1/2,-y+1/2,-z+1/2
14 x+1/2,y+1/2,-z
15 x+1/2,-y+1/2,z+1/2
16 -x+1/2,y+1/2,z

loop_
_atom_site_type_symbol
_atom_site_label
_atom_site_fract_x
_atom_site_fract_y
_atom_site_fract_z
_atom_site_U_iso_or_equiv
_atom_site_adp_type
_atom_site_calc_flag
_atom_site_refinement_flags
_atom_site_occupancy
_atom_site_disorder_assembly
_atom_site_disorder_group
Ca Ca1 -0.0182(10) 0 0.25 0.0287(17) Uani d . 1 . .
Ca Ca2 0.25 0.25 0.01433(18) 0.0196(7) Uani d . 1 . .
Si Si 0.5113(13) 0 0.25 0.0118(14) Uani d . 1 . .
O O 0 0 0 0.0143(10) Uiso d . 1 . .

loop_
_atom_site_aniso_label
_atom_site_aniso_U_11
_atom_site_aniso_U_22
_atom_site_aniso_U_33
_atom_site_aniso_U_12
_atom_site_aniso_U_13
_atom_site_aniso_U_23
_atom_site_aniso_type_symbol
Ca1 0.028(3) 0.056(4) 0.0020(7) 0 0 0 Ca
Ca2 0.0114(9) 0.0244(17) 0.0230(6) -0.0032(6) 0 0 Ca
Si 0.008(3) 0.011(3) 0.0168(13) 0 0 0 Si

loop_
_atom_type_symbol
_atom_type_scat_dispersion_real
_atom_type_scat_dispersion_imag
_atom_type_scat_source
Ca 0.2262 0.3064 'International Tables Vol C tables 4.2.6.8 and 6.1.1.1'
O 0.0106 0.0060 'International Tables Vol C tables 4.2.6.8 and 6.1.1.1'
Si 0.0817 0.0704 'International Tables Vol C tables 4.2.6.8 and 6.1.1.1'

loop_
_geom_angle_atom_site_label_1
_geom_angle_atom_site_label_2
_geom_angle_atom_site_label_3
_geom_angle_site_symmetry_1
_geom_angle_site_symmetry_2
_geom_angle_site_symmetry_3
_geom_angle
Ca2 Ca1 Ca2 . . 9_445 173.88(17)
Ca2 Ca1 Ca2 . . 3_555 60.11(2)
Ca2 Ca1 Ca2 . . 11_545 114.46(19)
Ca2 Ca1 Ca2 . . 5_555 90.02(3)
Ca2 Ca1 Ca2 . . 13_555 84.54(11)
Ca2 Ca1 Ca2 . . 7_555 60.60(7)
Ca2 Ca1 Ca2 . . 15_455 119.71(3)
Ca2 Ca1 Si . . 1_455 122.77(9)
Ca2 Ca1 Si . . . 57.23(9)
Ca2 Ca1 Si . . 10_545 119.80(14)
Ca2 Ca1 Si . . 10_555 59.21(10)
Ca2 Ca1 O . . . 45.61(6)
Ca2 Ca1 O . . 2_555 130.08(18)
Ca2 Ca1 Ca2 9_445 . 3_555 125.47(19)
Ca2 Ca1 Ca2 9_445 . 11_545 60.11(2)
Ca2 Ca1 Ca2 9_445 . 5_555 95.27(11)
Ca2 Ca1 Ca2 9_445 . 13_555 90.02(3)
Ca2 Ca1 Ca2 9_445 . 7_555 119.71(3)
Ca2 Ca1 Ca2 9_445 . 15_455 59.23(6)
Ca2 Ca1 Si 9_445 . 1_455 62.73(10)
Ca2 Ca1 Si 9_445 . . 117.27(10)
Ca2 Ca1 Si 9_445 . 10_545 60.81(9)
Ca2 Ca1 Si 9_445 . 10_555 120.03(12)
Ca2 Ca1 O 9_445 . . 139.59(15)
Ca2 Ca1 O 9_445 . 2_555 44.41(5)
Ca2 Ca1 Ca2 3_555 . 11_545 173.88(17)
Ca2 Ca1 Ca2 3_555 . 5_555 59.23(6)
Ca2 Ca1 Ca2 3_555 . 13_555 119.71(3)
Ca2 Ca1 Ca2 3_555 . 7_555 90.02(3)
Ca2 Ca1 Ca2 3_555 . 15_455 95.27(11)
Ca2 Ca1 Si 3_555 . 1_455 62.73(10)
Ca2 Ca1 Si 3_555 . . 117.27(10)
Ca2 Ca1 Si 3_555 . 10_545 120.03(12)
Ca2 Ca1 Si 3_555 . 10_555 60.81(9)
Ca2 Ca1 O 3_555 . . 44.41(5)
Ca2 Ca1 O 3_555 . 2_555 139.59(15)
Ca2 Ca1 Ca2 11_545 . 5_555 119.71(3)
Ca2 Ca1 Ca2 11_545 . 13_555 60.60(7)
Ca2 Ca1 Ca2 11_545 . 7_555 84.54(11)
Ca2 Ca1 Ca2 11_545 . 15_455 90.02(3)
Ca2 Ca1 Si 11_545 . 1_455 122.77(9)
Ca2 Ca1 Si 11_545 . . 57.23(9)
Ca2 Ca1 Si 11_545 . 10_545 59.21(10)
Ca2 Ca1 Si 11_545 . 10_555 119.80(14)
Ca2 Ca1 O 11_545 . . 130.08(18)
Ca2 Ca1 O 11_545 . 2_555 45.61(6)
Ca2 Ca1 Ca2 5_555 . 13_555 173.88(17)
Ca2 Ca1 Ca2 5_555 . 7_555 60.11(2)
Ca2 Ca1 Ca2 5_555 . 15_455 125.47(19)
Ca2 Ca1 Si 5_555 . 1_455 62.73(10)
Ca2 Ca1 Si 5_555 . . 117.27(10)
Ca2 Ca1 Si 5_555 . 10_545 60.81(9)
Ca2 Ca1 Si 5_555 . 10_555 120.03(12)
Ca2 Ca1 O 5_555 . . 44.41(5)
Ca2 Ca1 O 5_555 . 2_555 139.59(15)
Ca2 Ca1 Ca2 13_555 . 7_555 114.46(19)
Ca2 Ca1 Ca2 13_555 . 15_455 60.11(2)
Ca2 Ca1 Si 13_555 . 1_455 122.77(9)
Ca2 Ca1 Si 13_555 . . 57.23(9)
Ca2 Ca1 Si 13_555 . 10_545 119.80(14)
Ca2 Ca1 Si 13_555 . 10_555 59.21(10)
Ca2 Ca1 O 13_555 . . 130.08(18)
Ca2 Ca1 O 13_555 . 2_555 45.61(6)
Ca2 Ca1 Ca2 7_555 . 15_455 173.88(17)
Ca2 Ca1 Si 7_555 . 1_455 122.77(9)
Ca2 Ca1 Si 7_555 . . 57.23(9)
Ca2 Ca1 Si 7_555 . 10_545 59.21(10)
Ca2 Ca1 Si 7_555 . 10_555 119.80(14)
Ca2 Ca1 O 7_555 . . 45.61(6)
Ca2 Ca1 O 7_555 . 2_555 130.08(18)
Ca2 Ca1 Si 15_455 . 1_455 62.73(10)
Ca2 Ca1 Si 15_455 . . 117.27(10)
Ca2 Ca1 Si 15_455 . 10_545 120.03(12)
Ca2 Ca1 Si 15_455 . 10_555 60.81(9)
Ca2 Ca1 O 15_455 . . 139.59(15)
Ca2 Ca1 O 15_455 . 2_555 44.41(5)
Si Ca1 Si 1_455 . . 180.0(5)
Si Ca1 Si 1_455 . 10_545 90.79(19)
Si Ca1 Si 1_455 . 10_555 90.79(19)
Si Ca1 O 1_455 . . 92.95(15)
Si Ca1 O 1_455 . 2_555 92.95(15)
Si Ca1 Si . . 10_545 89.21(19)
Si Ca1 Si . . 10_555 89.21(19)
Si Ca1 O . . . 87.05(15)
Si Ca1 O . . 2_555 87.05(15)
Si Ca1 Si 10_545 . 10_555 178.4(3)
Si Ca1 O 10_545 . . 89.959(11)
Si Ca1 O 10_545 . 2_555 89.959(11)
Si Ca1 O 10_555 . . 89.959(11)
Si Ca1 O 10_555 . 2_555 89.959(11)
O Ca1 O . . 2_555 174.1(3)
Ca1 Ca2 Ca1 . . 9_554 173.88(13)
Ca1 Ca2 Ca1 . . 2_554 89.98(8)
Ca1 Ca2 Ca1 . . 10_555 95.46(9)
Ca1 Ca2 Ca2 . . 3_555 60.98(10)
Ca1 Ca2 Ca2 . . 3_655 126.43(10)
Ca1 Ca2 Ca2 . . 7_555 59.70(4)
Ca1 Ca2 Ca2 . . 7_565 120.30(5)
Ca1 Ca2 Si . . . 64.87(16)
Ca1 Ca2 Si . . 9_454 119.20(16)
Ca1 Ca2 Si . . 2_654 119.99(6)
Ca1 Ca2 Si . . 10_555 60.86(7)
Ca1 Ca2 O . . . 45.59(5)
Ca1 Ca2 O . . 10_555 140.97(8)
Ca1 Ca2 Ca1 9_554 . 2_554 84.73(9)
Ca1 Ca2 Ca1 9_554 . 10_555 89.98(8)
Ca1 Ca2 Ca2 9_554 . 3_555 113.39(11)
Ca1 Ca2 Ca2 9_554 . 3_655 58.91(10)
Ca1 Ca2 Ca2 9_554 . 7_555 119.61(5)
Ca1 Ca2 Ca2 9_554 . 7_565 60.39(4)
Ca1 Ca2 Si 9_554 . . 120.56(16)
Ca1 Ca2 Si 9_554 . 9_454 55.22(16)
Ca1 Ca2 Si 9_554 . 2_654 59.03(5)
Ca1 Ca2 Si 9_554 . 10_555 119.54(5)
Ca1 Ca2 O 9_554 . . 129.05(8)
Ca1 Ca2 O 9_554 . 10_555 44.39(6)
Ca1 Ca2 Ca1 2_554 . 10_555 173.88(13)
Ca1 Ca2 Ca2 2_554 . 3_555 58.91(10)
Ca1 Ca2 Ca2 2_554 . 3_655 113.39(11)
Ca1 Ca2 Ca2 2_554 . 7_555 60.39(4)
Ca1 Ca2 Ca2 2_554 . 7_565 119.61(5)
Ca1 Ca2 Si 2_554 . . 119.54(5)
Ca1 Ca2 Si 2_554 . 9_454 59.03(5)
Ca1 Ca2 Si 2_554 . 2_654 55.22(16)
Ca1 Ca2 Si 2_554 . 10_555 120.56(16)
Ca1 Ca2 O 2_554 . . 44.39(6)
Ca1 Ca2 O 2_554 . 10_555 129.05(8)
Ca1 Ca2 Ca2 10_555 . 3_555 126.43(10)
Ca1 Ca2 Ca2 10_555 . 3_655 60.98(10)
Ca1 Ca2 Ca2 10_555 . 7_555 120.30(5)
Ca1 Ca2 Ca2 10_555 . 7_565 59.70(4)
Ca1 Ca2 Si 10_555 . . 60.86(7)
Ca1 Ca2 Si 10_555 . 9_454 119.99(6)
Ca1 Ca2 Si 10_555 . 2_654 119.20(16)
Ca1 Ca2 Si 10_555 . 10_555 64.87(16)
Ca1 Ca2 O 10_555 . . 140.97(8)
Ca1 Ca2 O 10_555 . 10_555 45.59(5)
Ca2 Ca2 Ca2 3_555 . 3_655 170.73(7)
Ca2 Ca2 Ca2 3_555 . 7_555 90.000(3)
Ca2 Ca2 Ca2 3_555 . 7_565 90.000(3)
Ca2 Ca2 Si 3_555 . . 125.76(14)
Ca2 Ca2 Si 3_555 . 9_454 58.22(13)
Ca2 Ca2 Si 3_555 . 2_654 114.08(14)
Ca2 Ca2 Si 3_555 . 10_555 61.65(13)
Ca2 Ca2 O 3_555 . . 44.906(10)
Ca2 Ca2 O 3_555 . 10_555 134.348(16)
Ca2 Ca2 Ca2 3_655 . 7_555 90.000(3)
Ca2 Ca2 Ca2 3_655 . 7_565 90.000(3)
Ca2 Ca2 Si 3_655 . . 61.65(13)
Ca2 Ca2 Si 3_655 . 9_454 114.08(14)
Ca2 Ca2 Si 3_655 . 2_654 58.22(13)
Ca2 Ca2 Si 3_655 . 10_555 125.76(14)
Ca2 Ca2 O 3_655 . . 134.348(16)
Ca2 Ca2 O 3_655 . 10_555 44.906(10)
Ca2 Ca2 Ca2 7_555 . 7_565 180.0(5)
Ca2 Ca2 Si 7_555 . . 59.45(5)
Ca2 Ca2 Si 7_555 . 9_454 119.41(6)
Ca2 Ca2 Si 7_555 . 2_654 60.59(5)
Ca2 Ca2 Si 7_555 . 10_555 120.55(6)
Ca2 Ca2 O 7_555 . . 45.094(10)
Ca2 Ca2 O 7_555 . 10_555 134.906(11)
Ca2 Ca2 Si 7_565 . . 120.55(6)
Ca2 Ca2 Si 7_565 . 9_454 60.59(5)
Ca2 Ca2 Si 7_565 . 2_654 119.41(6)
Ca2 Ca2 Si 7_565 . 10_555 59.45(5)
Ca2 Ca2 O 7_565 . . 134.906(11)
Ca2 Ca2 O 7_565 . 10_555 45.094(10)
Si Ca2 Si . . 9_454 175.07(16)
Si Ca2 Si . . 2_654 89.94(11)
Si Ca2 Si . . 10_555 94.67(12)
Si Ca2 O . . . 93.15(11)
Si Ca2 O . . 10_555 91.29(11)
Si Ca2 Si 9_454 . 2_654 85.51(11)
Si Ca2 Si 9_454 . 10_555 89.94(11)
Si Ca2 O 9_454 . . 88.49(11)
Si Ca2 O 9_454 . 10_555 86.69(11)
Si Ca2 Si 2_654 . 10_555 175.07(16)
Si Ca2 O 2_654 . . 86.69(11)
Si Ca2 O 2_654 . 10_555 88.49(11)
Si Ca2 O 10_555 . . 91.29(11)
Si Ca2 O 10_555 . 10_555 93.15(11)
O Ca2 O . . 10_555 173.44(8)
Ca1 Si Ca1 . . 1_655 180.0(5)
Ca1 Si Ca1 . . 10_545 90.79(19)
Ca1 Si Ca1 . . 10_555 90.79(19)
Ca1 Si Ca2 . . . 57.90(13)
Ca1 Si Ca2 . . 9_545 117.96(13)
Ca1 Si Ca2 . . 3_655 117.96(13)
Ca1 Si Ca2 . . 11_545 57.90(13)
Ca1 Si Ca2 . . 5_655 117.96(13)
Ca1 Si Ca2 . . 13_555 57.90(13)
Ca1 Si Ca2 . . 7_555 57.90(13)
Ca1 Si Ca2 . . 15_555 117.96(13)
Ca1 Si Ca1 1_655 . 10_545 89.21(19)
Ca1 Si Ca1 1_655 . 10_555 89.21(19)
Ca1 Si Ca2 1_655 . . 122.10(13)
Ca1 Si Ca2 1_655 . 9_545 62.04(13)
Ca1 Si Ca2 1_655 . 3_655 62.04(13)
Ca1 Si Ca2 1_655 . 11_545 122.10(13)
Ca1 Si Ca2 1_655 . 5_655 62.04(13)
Ca1 Si Ca2 1_655 . 13_555 122.10(13)
Ca1 Si Ca2 1_655 . 7_555 122.10(13)
Ca1 Si Ca2 1_655 . 15_555 62.04(13)
Ca1 Si Ca1 10_545 . 10_555 178.4(3)
Ca1 Si Ca2 10_545 . . 121.04(15)
Ca1 Si Ca2 10_545 . 9_545 60.17(7)
Ca1 Si Ca2 10_545 . 3_655 118.98(14)
Ca1 Si Ca2 10_545 . 11_545 59.94(8)
Ca1 Si Ca2 10_545 . 5_655 60.17(7)
Ca1 Si Ca2 10_545 . 13_555 121.04(15)
Ca1 Si Ca2 10_545 . 7_555 59.94(8)
Ca1 Si Ca2 10_545 . 15_555 118.98(14)
Ca1 Si Ca2 10_555 . . 59.94(8)
Ca1 Si Ca2 10_555 . 9_545 118.98(14)
Ca1 Si Ca2 10_555 . 3_655 60.17(7)
Ca1 Si Ca2 10_555 . 11_545 121.04(15)
Ca1 Si Ca2 10_555 . 5_655 118.98(14)
Ca1 Si Ca2 10_555 . 13_555 59.94(8)
Ca1 Si Ca2 10_555 . 7_555 121.04(15)
Ca1 Si Ca2 10_555 . 15_555 60.17(7)
Ca2 Si Ca2 . . 9_545 175.1(2)
Ca2 Si Ca2 . . 3_655 60.13(2)
Ca2 Si Ca2 . . 11_545 115.8(3)
Ca2 Si Ca2 . . 5_655 90.06(3)
Ca2 Si Ca2 . . 13_555 85.33(15)
Ca2 Si Ca2 . . 7_555 61.11(10)
Ca2 Si Ca2 . . 15_555 119.81(3)
Ca2 Si Ca2 9_545 . 3_655 124.1(3)
Ca2 Si Ca2 9_545 . 11_545 60.13(2)
Ca2 Si Ca2 9_545 . 5_655 94.49(15)
Ca2 Si Ca2 9_545 . 13_555 90.06(3)
Ca2 Si Ca2 9_545 . 7_555 119.81(3)
Ca2 Si Ca2 9_545 . 15_555 58.82(8)
Ca2 Si Ca2 3_655 . 11_545 175.1(2)
Ca2 Si Ca2 3_655 . 5_655 58.82(8)
Ca2 Si Ca2 3_655 . 13_555 119.81(3)
Ca2 Si Ca2 3_655 . 7_555 90.06(3)
Ca2 Si Ca2 3_655 . 15_555 94.49(15)
Ca2 Si Ca2 11_545 . 5_655 119.81(3)
Ca2 Si Ca2 11_545 . 13_555 61.11(10)
Ca2 Si Ca2 11_545 . 7_555 85.33(15)
Ca2 Si Ca2 11_545 . 15_555 90.06(3)
Ca2 Si Ca2 5_655 . 13_555 175.1(2)
Ca2 Si Ca2 5_655 . 7_555 60.13(2)
Ca2 Si Ca2 5_655 . 15_555 124.1(3)
Ca2 Si Ca2 13_555 . 7_555 115.8(3)
Ca2 Si Ca2 13_555 . 15_555 60.13(2)
Ca2 Si Ca2 7_555 . 15_555 175.1(2)
Ca1 O Ca1 . . 2_554 180.0(5)
Ca1 O Ca2 . . . 88.81(12)
Ca1 O Ca2 . . 3_555 91.19(12)
Ca1 O Ca2 . . 5_555 91.19(12)
Ca1 O Ca2 . . 7_555 88.81(12)
Ca1 O Ca2 2_554 . . 91.19(12)
Ca1 O Ca2 2_554 . 3_555 88.81(12)
Ca1 O Ca2 2_554 . 5_555 88.81(12)
Ca1 O Ca2 2_554 . 7_555 91.19(12)
Ca2 O Ca2 . . 3_555 90.19(2)
Ca2 O Ca2 . . 5_555 180.0(5)
Ca2 O Ca2 . . 7_555 89.81(2)
Ca2 O Ca2 3_555 . 5_555 89.81(2)
Ca2 O Ca2 3_555 . 7_555 180.0(5)
Ca2 O Ca2 5_555 . 7_555 90.19(2)

loop_
_geom_bond_atom_site_label_1
_geom_bond_atom_site_label_2
_geom_bond_site_symmetry_1
_geom_bond_site_symmetry_2
_geom_bond_distance
Ca1 Ca2 . . 3.304(4)
Ca1 Ca2 . 9_445 3.373(3)
Ca1 Ca2 . 3_555 3.373(3)
Ca1 Ca2 . 11_545 3.304(4)
Ca1 Ca2 . 5_555 3.373(3)
Ca1 Ca2 . 13_555 3.304(4)
Ca1 Ca2 . 7_555 3.304(4)
Ca1 Ca2 . 15_455 3.373(3)
Ca1 Si . 1_455 3.137(11)
Ca1 Si . . 3.531(11)
Ca1 Si . 10_545 3.3343(16)
Ca1 Si . 10_555 3.3343(16)
Ca1 O . . 2.3606(11)
Ca1 O . 2_555 2.3606(11)
Ca2 Ca2 . 3_555 3.3449(16)
Ca2 Ca2 . 3_655 3.3449(16)
Ca2 Ca2 . 7_555 3.3340(16)
Ca2 Ca2 . 7_565 3.3340(16)
Ca2 Si . . 3.279(5)
Ca2 Si . 9_454 3.395(4)
Ca2 Si . 2_654 3.395(4)
Ca2 Si . 10_555 3.279(5)
Ca2 O . . 2.3613(8)
Ca2 O . 10_555 2.3613(8)
